data_7108232
loop_
_publ_author_name
'Yih-Chern Horng'
'Pin-Shen Huang'
'Chang-Chih Hsieh'
'Chih-Hong Kuo'
'Ting-Shen Kuo'

_publ_section_title
;
 Selective encapsulation of volatile and reactive methyl iodide
;
_journal_name_full Chem.Commun.
_journal_page_first 8844
_journal_paper_doi 10.1039/c2cc34346k
_journal_volume 48
_journal_year 2012
_chemical_formula_sum 'C36 H48 I3 N3'
_chemical_formula_weight 903.47
_chemical_name_systematic
;
?
;
_space_group_IT_number 2
_symmetry_cell_setting triclinic
_symmetry_space_group_name_Hall '-P 1'
_symmetry_space_group_name_H-M 'P -1'
_atom_sites_solution_hydrogens geom
_atom_sites_solution_primary direct
_atom_sites_solution_secondary difmap
_audit_creation_method SHELXL-97
_cell_angle_alpha 86.51(3)
_cell_angle_beta 88.14(3)
_cell_angle_gamma 81.26(3)
_cell_formula_units_Z 2
_cell_length_a 10.014(7)
_cell_length_b 10.358(8)
_cell_length_c 18.774(12)
_cell_measurement_reflns_used 3335
_cell_measurement_temperature 148(2)
_cell_measurement_theta_max 22.82
_cell_measurement_theta_min 2.35
_cell_volume 1921(2)
_computing_cell_refinement 'SAINT (Bruker, 2007)'
_computing_data_collection 'APEX2 (Bruker, 2007)'
_computing_data_reduction 'SAINT (Bruker, 2007)'
_computing_molecular_graphics 'SHELXTL (Sheldrick, 2008)'
_computing_publication_material 'DIAMOND (Brandenburg, 2006)'
_computing_structure_refinement 'SHELXTL (Sheldrick, 2008)'
_computing_structure_solution 'SHELXTL (Sheldrick, 2008)'
_diffrn_ambient_temperature 148(2)
_diffrn_measured_fraction_theta_full 0.961
_diffrn_measured_fraction_theta_max 0.961
_diffrn_measurement_device_type 'Bruker SMART APEXII'
_diffrn_radiation_monochromator graphite
_diffrn_radiation_source 'fine-focus sealed tube'
_diffrn_radiation_type MoK\a
_diffrn_radiation_wavelength 0.71073
_diffrn_reflns_av_R_equivalents 0.1495
_diffrn_reflns_av_sigmaI/netI 0.5332
_diffrn_reflns_limit_h_max 13
_diffrn_reflns_limit_h_min -13
_diffrn_reflns_limit_k_max 14
_diffrn_reflns_limit_k_min -14
_diffrn_reflns_limit_l_max 24
_diffrn_reflns_limit_l_min -25
_diffrn_reflns_number 25220
_diffrn_reflns_theta_full 29.55
_diffrn_reflns_theta_max 29.55
_diffrn_reflns_theta_min 2.06
_exptl_absorpt_coefficient_mu 2.467
_exptl_absorpt_correction_T_max 0.863
_exptl_absorpt_correction_T_min 0.745
_exptl_absorpt_correction_type multi-scan
_exptl_absorpt_process_details 'SADABS (Sheldrick, 2003)'
_exptl_crystal_colour yellow
_exptl_crystal_density_diffrn 1.562
_exptl_crystal_density_method 'not measured'
_exptl_crystal_description block
_exptl_crystal_F_000 1284
_exptl_crystal_size_max 0.12
_exptl_crystal_size_mid 0.11
_exptl_crystal_size_min 0.07
_refine_diff_density_max 1.488
_refine_diff_density_min -1.485
_refine_diff_density_rms 0.183
_refine_ls_extinction_method none
_refine_ls_goodness_of_fit_ref 0.892
_refine_ls_hydrogen_treatment noref
_refine_ls_matrix_type full
_refine_ls_number_parameters 385
_refine_ls_number_reflns 10330
_refine_ls_number_restraints 0
_refine_ls_restrained_S_all 0.892
_refine_ls_R_factor_all 0.2652
_refine_ls_R_factor_gt 0.0639
_refine_ls_shift/su_max 0.001
_refine_ls_shift/su_mean 0.000
_refine_ls_structure_factor_coef Fsqd
_refine_ls_weighting_details 'calc w=1/[\s^2^(Fo^2^)+(0.1000P)^2^+0.0000P] where P=(Fo^2^+2Fc^2^)/3'
_refine_ls_weighting_scheme calc
_refine_ls_wR_factor_gt 0.1489
_refine_ls_wR_factor_ref 0.2100
_reflns_number_gt 4055
_reflns_number_total 10330
_reflns_threshold_expression >2sigma(I)
_cod_data_source_file c2cc34346k.txt
_cod_data_source_block Compd2b
_cod_original_sg_symbol_H-M P-1
_cod_original_formula_sum 'C36 H48 I3 N3 '
_cod_database_code 7108232

loop_
_symmetry_equiv_pos_as_xyz
'x, y, z'
'-x, -y, -z'

loop_
_atom_site_label
_atom_site_type_symbol
_atom_site_fract_x
_atom_site_fract_y
_atom_site_fract_z
_atom_site_U_iso_or_equiv
_atom_site_adp_type
_atom_site_occupancy
_atom_site_symmetry_multiplicity
_atom_site_calc_flag
_atom_site_refinement_flags
I1 I 0.58124(6) 0.26697(7) 0.57716(3) 0.0600(2) Uani 1 1 d .
I2 I 0.03216(6) 0.52523(7) 0.67330(3) 0.0624(2) Uani 1 1 d .
I3 I 0.76302(8) 0.71324(9) 0.05464(3) 0.0813(3) Uani 1 1 d .
C5 C 0.5411(7) 0.6284(9) 0.6820(4) 0.0393(19) Uani 1 1 d .
C6 C 0.6369(7) 0.7149(9) 0.6659(4) 0.043(2) Uani 1 1 d .
C1 C 0.7156(8) 0.7520(9) 0.7175(4) 0.043(2) Uani 1 1 d .
C3 C 0.6110(8) 0.6136(9) 0.8061(4) 0.045(2) Uani 1 1 d .
C2 C 0.7011(8) 0.7010(9) 0.7882(4) 0.049(2) Uani 1 1 d .
C4 C 0.5302(7) 0.5759(9) 0.7527(4) 0.043(2) Uani 1 1 d .
C7 C 0.8034(9) 0.8554(9) 0.7000(4) 0.049(2) Uani 1 1 d .
H1 H 0.8369 0.8501 0.6499 0.059 Uiso 1 1 calc R
H2 H 0.8824 0.8412 0.7314 0.059 Uiso 1 1 calc R
C12 C 0.3324(9) 0.7302(11) 0.6219(4) 0.065(3) Uani 1 1 d .
H15 H 0.3732 0.8067 0.6045 0.097 Uiso 1 1 calc R
H14 H 0.2892 0.7461 0.6688 0.097 Uiso 1 1 calc R
H13 H 0.2644 0.7146 0.5883 0.097 Uiso 1 1 calc R
C9 C 0.5887(8) 0.5642(9) 0.8839(4) 0.049(2) Uani 1 1 d .
H7 H 0.6728 0.5615 0.9106 0.059 Uiso 1 1 calc R
H6 H 0.5658 0.4744 0.8850 0.059 Uiso 1 1 calc R
C11 C 0.4395(8) 0.6130(11) 0.6281(4) 0.059(3) Uani 1 1 d .
H12 H 0.3970 0.5346 0.6420 0.071 Uiso 1 1 calc R
H11 H 0.4855 0.5994 0.5811 0.071 Uiso 1 1 calc R
C10 C 0.4720(11) 0.6566(13) 0.9196(4) 0.081(4) Uani 1 1 d .
H10 H 0.3853 0.6421 0.9013 0.122 Uiso 1 1 calc R
H9 H 0.4844 0.7478 0.9086 0.122 Uiso 1 1 calc R
H8 H 0.4728 0.6382 0.9714 0.122 Uiso 1 1 calc R
C8 C 0.7218(11) 0.9901(11) 0.7105(5) 0.073(3) Uani 1 1 d .
H3 H 0.6905 0.9955 0.7604 0.109 Uiso 1 1 calc R
H4 H 0.6437 1.0036 0.6793 0.109 Uiso 1 1 calc R
H5 H 0.7789 1.0576 0.6985 0.109 Uiso 1 1 calc R
C13 C 0.7904(8) 0.7476(10) 0.8433(4) 0.050(2) Uani 1 1 d .
H16 H 0.7541 0.7297 0.8920 0.060 Uiso 1 1 calc R
H17 H 0.7893 0.8431 0.8358 0.060 Uiso 1 1 calc R
C29 C 0.6576(8) 0.7656(9) 0.5889(4) 0.045(2) Uani 1 1 d .
H39 H 0.6641 0.8602 0.5879 0.054 Uiso 1 1 calc R
H38 H 0.5785 0.7548 0.5608 0.054 Uiso 1 1 calc R
N2 N 0.4891(7) 0.3490(8) 0.7478(3) 0.0501(19) Uani 1 1 d .
H29 H 0.5173 0.3594 0.7004 0.060 Uiso 1 1 calc R
N1 N 0.9375(7) 0.6763(8) 0.8364(3) 0.054(2) Uani 1 1 d .
H18 H 0.9516 0.6541 0.7891 0.065 Uiso 1 1 calc R
N3 N 0.7862(6) 0.6922(8) 0.5548(3) 0.049(2) Uani 1 1 d .
H40 H 0.8501 0.6734 0.5903 0.059 Uiso 1 1 calc R
C21 C 0.4326(8) 0.4842(9) 0.7704(4) 0.046(2) Uani 1 1 d .
H27 H 0.3469 0.5156 0.7458 0.055 Uiso 1 1 calc R
H28 H 0.4131 0.4808 0.8225 0.055 Uiso 1 1 calc R
C30 C 0.8421(8) 0.7781(9) 0.4981(4) 0.051(2) Uani 1 1 d .
C22 C 0.6118(8) 0.2901(9) 0.7879(4) 0.049(2) Uani 1 1 d .
C14 C 1.0324(9) 0.7674(11) 0.8501(4) 0.060(3) Uani 1 1 d .
C23 C 0.7342(9) 0.3112(9) 0.7617(5) 0.054(2) Uani 1 1 d .
H30 H 0.7420 0.3574 0.7168 0.065 Uiso 1 1 calc R
C27 C 0.5941(10) 0.2268(11) 0.8526(5) 0.062(3) Uani 1 1 d .
H34 H 0.5061 0.2212 0.8719 0.075 Uiso 1 1 calc R
C15 C 1.1254(10) 0.7885(14) 0.7984(5) 0.089(4) Uani 1 1 d .
H19 H 1.1333 0.7421 0.7560 0.107 Uiso 1 1 calc R
C19 C 1.0274(10) 0.8306(11) 0.9146(5) 0.065(3) Uani 1 1 d .
H23 H 0.9617 0.8176 0.9510 0.078 Uiso 1 1 calc R
C24 C 0.8469(10) 0.2655(11) 0.8003(6) 0.072(3) Uani 1 1 d .
H31 H 0.9332 0.2835 0.7837 0.086 Uiso 1 1 calc R
C31 C 0.7646(10) 0.8342(12) 0.4446(4) 0.073(3) Uani 1 1 d .
H41 H 0.6717 0.8251 0.4432 0.088 Uiso 1 1 calc R
C16 C 1.2100(14) 0.8816(15) 0.8098(7) 0.102(4) Uani 1 1 d .
H20 H 1.2685 0.9062 0.7723 0.122 Uiso 1 1 calc R
C33 C 0.9570(13) 0.9124(14) 0.3923(6) 0.095(4) Uani 1 1 d .
H43 H 0.9971 0.9567 0.3533 0.114 Uiso 1 1 calc R
C32 C 0.8235(12) 0.9047(14) 0.3923(5) 0.093(4) Uani 1 1 d .
H42 H 0.7697 0.9493 0.3550 0.111 Uiso 1 1 calc R
C35 C 0.9759(10) 0.7872(13) 0.4996(7) 0.088(4) Uani 1 1 d .
H45 H 1.0302 0.7446 0.5371 0.106 Uiso 1 1 calc R
C17 C 1.2093(10) 0.9356(12) 0.8722(6) 0.073(3) Uani 1 1 d .
H21 H 1.2725 0.9922 0.8809 0.088 Uiso 1 1 calc R
C18 C 1.1184(11) 0.9091(12) 0.9224(6) 0.077(3) Uani 1 1 d .
H22 H 1.1188 0.9490 0.9666 0.093 Uiso 1 1 calc R
C25 C 0.8335(14) 0.1923(16) 0.8643(6) 0.111(5) Uani 1 1 d .
H32 H 0.9115 0.1571 0.8906 0.134 Uiso 1 1 calc R
C26 C 0.7083(14) 0.1709(17) 0.8894(6) 0.109(5) Uani 1 1 d .
H33 H 0.6997 0.1179 0.9319 0.131 Uiso 1 1 calc R
C34 C 1.0312(12) 0.8597(13) 0.4453(8) 0.104(5) Uani 1 1 d .
H44 H 1.1234 0.8712 0.4465 0.125 Uiso 1 1 calc R
C36 C 0.7613(9) 0.5650(10) 0.5286(5) 0.058(2) Uani 1 1 d .
H47 H 0.8445 0.5208 0.5065 0.088 Uiso 1 1 calc R
H46 H 0.6899 0.5811 0.4933 0.088 Uiso 1 1 calc R
H48 H 0.7332 0.5096 0.5688 0.088 Uiso 1 1 calc R
C28 C 0.3826(10) 0.2607(11) 0.7486(4) 0.065(3) Uani 1 1 d .
H35 H 0.3471 0.2488 0.7975 0.098 Uiso 1 1 calc R
H37 H 0.4225 0.1756 0.7314 0.098 Uiso 1 1 calc R
H36 H 0.3090 0.3002 0.7175 0.098 Uiso 1 1 calc R
C20 C 0.9564(11) 0.5563(11) 0.8801(5) 0.079(3) Uani 1 1 d .
H25 H 0.9284 0.5745 0.9295 0.119 Uiso 1 1 calc R
H26 H 1.0520 0.5177 0.8785 0.119 Uiso 1 1 calc R
H24 H 0.9017 0.4950 0.8621 0.119 Uiso 1 1 calc R

loop_
_atom_site_aniso_label
_atom_site_aniso_U_11
_atom_site_aniso_U_22
_atom_site_aniso_U_33
_atom_site_aniso_U_23
_atom_site_aniso_U_13
_atom_site_aniso_U_12
I1 0.0623(4) 0.0866(6) 0.0325(3) -0.0035(3) -0.0029(2) -0.0149(3)
I2 0.0605(4) 0.0822(6) 0.0435(3) -0.0081(3) -0.0032(3) -0.0058(3)
I3 0.0849(5) 0.1190(7) 0.0379(3) -0.0083(3) 0.0056(3) -0.0089(4)
C5 0.042(4) 0.048(6) 0.028(3) -0.003(3) -0.002(3) -0.009(4)
C6 0.042(4) 0.062(6) 0.026(3) -0.001(4) 0.005(3) -0.010(4)
C1 0.044(4) 0.048(6) 0.037(4) -0.001(4) -0.003(3) -0.005(4)
C3 0.049(4) 0.061(6) 0.027(3) -0.003(4) 0.000(3) -0.014(4)
C2 0.051(5) 0.066(7) 0.030(4) -0.011(4) -0.003(3) -0.011(4)
C4 0.043(4) 0.055(6) 0.033(4) 0.007(4) 0.006(3) -0.017(4)
C7 0.064(5) 0.049(6) 0.035(4) 0.000(4) -0.003(4) -0.014(5)
C12 0.050(5) 0.095(9) 0.045(5) 0.001(5) -0.001(4) -0.002(5)
C9 0.054(5) 0.066(7) 0.027(3) 0.001(4) -0.001(3) -0.009(4)
C11 0.050(5) 0.105(9) 0.025(3) 0.001(4) 0.000(3) -0.022(5)
C10 0.088(7) 0.126(11) 0.028(4) -0.007(5) 0.015(4) -0.013(7)
C8 0.089(7) 0.064(8) 0.066(6) -0.002(5) 0.004(6) -0.014(6)
C13 0.055(5) 0.072(7) 0.026(3) -0.005(4) -0.004(3) -0.016(5)
C29 0.047(4) 0.048(6) 0.038(4) 0.001(4) 0.010(3) -0.006(4)
N2 0.055(4) 0.069(6) 0.028(3) 0.006(3) 0.002(3) -0.018(4)
N1 0.061(4) 0.072(6) 0.031(3) -0.002(3) -0.001(3) -0.011(4)
N3 0.040(3) 0.082(6) 0.027(3) 0.003(3) 0.000(3) -0.015(4)
C21 0.045(4) 0.054(6) 0.035(4) 0.002(4) 0.006(3) 0.001(4)
C30 0.056(5) 0.060(7) 0.044(4) -0.002(4) 0.013(4) -0.031(5)
C22 0.057(5) 0.041(6) 0.046(4) -0.006(4) -0.004(4) 0.001(4)
C14 0.048(5) 0.095(9) 0.043(4) -0.013(5) -0.003(4) -0.030(5)
C23 0.065(6) 0.033(6) 0.063(5) -0.008(4) 0.002(5) -0.008(4)
C27 0.067(6) 0.070(8) 0.047(5) -0.002(5) 0.000(4) 0.000(5)
C15 0.065(6) 0.152(13) 0.059(6) -0.026(7) 0.003(5) -0.034(7)
C19 0.074(6) 0.073(8) 0.051(5) -0.019(5) 0.000(5) -0.015(6)
C24 0.059(6) 0.077(9) 0.078(7) -0.004(6) -0.003(5) -0.009(5)
C31 0.078(7) 0.109(10) 0.037(4) 0.021(5) -0.011(4) -0.040(6)
C16 0.114(10) 0.112(12) 0.096(9) -0.024(8) 0.017(8) -0.065(9)
C33 0.099(9) 0.104(11) 0.080(8) 0.025(7) 0.036(7) -0.024(8)
C32 0.088(8) 0.134(12) 0.057(6) 0.022(7) 0.008(6) -0.035(8)
C35 0.046(5) 0.115(11) 0.102(8) 0.026(8) 0.007(6) -0.022(6)
C17 0.066(6) 0.081(9) 0.078(7) -0.030(6) -0.009(6) -0.016(6)
C18 0.086(7) 0.089(10) 0.065(6) -0.024(6) -0.006(6) -0.027(7)
C25 0.107(10) 0.153(15) 0.071(7) 0.022(8) -0.044(7) -0.014(10)
C26 0.111(10) 0.162(14) 0.050(6) 0.016(7) 0.017(7) -0.020(10)
C34 0.066(7) 0.100(11) 0.143(12) 0.023(10) 0.037(8) -0.020(7)
C36 0.065(6) 0.055(7) 0.056(5) -0.005(5) -0.003(4) -0.009(5)
C28 0.076(6) 0.080(8) 0.043(4) -0.004(5) -0.005(4) -0.026(6)
C20 0.088(7) 0.079(9) 0.065(6) -0.001(6) -0.008(6) 0.006(6)

loop_
_atom_type_symbol
_atom_type_description
_atom_type_scat_dispersion_real
_atom_type_scat_dispersion_imag
_atom_type_scat_source
C C 0.0033 0.0016 'International Tables Vol C Tables 4.2.6.8 and 6.1.1.4'
H H 0.0000 0.0000 'International Tables Vol C Tables 4.2.6.8 and 6.1.1.4'
N N 0.0061 0.0033 'International Tables Vol C Tables 4.2.6.8 and 6.1.1.4'
I I -0.4742 1.8119 'International Tables Vol C Tables 4.2.6.8 and 6.1.1.4'

loop_
_geom_angle_atom_site_label_1
_geom_angle_atom_site_label_2
_geom_angle_atom_site_label_3
_geom_angle
C4 C5 C6 118.7(7)
C4 C5 C11 120.9(7)
C6 C5 C11 119.6(6)
C1 C6 C5 122.0(6)
C1 C6 C29 118.3(7)
C5 C6 C29 119.7(7)
C6 C1 C2 118.5(7)
C6 C1 C7 120.2(7)
C2 C1 C7 121.0(7)
C2 C3 C4 119.8(6)
C2 C3 C9 121.5(7)
C4 C3 C9 118.5(7)
C3 C2 C1 121.4(7)
C3 C2 C13 122.6(7)
C1 C2 C13 115.9(7)
C5 C4 C3 119.5(7)
C5 C4 C21 119.5(7)
C3 C4 C21 120.9(6)
C1 C7 C8 109.5(7)
C3 C9 C10 109.8(7)
C5 C11 C12 111.6(9)
C2 C13 N1 110.4(7)
C6 C29 N3 111.3(6)
C22 N2 C28 113.1(7)
C22 N2 C21 112.6(6)
C28 N2 C21 112.2(7)
C20 N1 C14 114.4(8)
C20 N1 C13 111.1(7)
C14 N1 C13 109.5(8)
C36 N3 C30 113.1(6)
C36 N3 C29 111.1(6)
C30 N3 C29 110.2(7)
C4 C21 N2 110.4(6)
C31 C30 C35 121.7(8)
C31 C30 N3 120.4(8)
C35 C30 N3 117.6(8)
C23 C22 C27 122.9(9)
C23 C22 N2 118.7(7)
C27 C22 N2 118.1(7)
C15 C14 C19 120.7(9)
C15 C14 N1 117.8(8)
C19 C14 N1 121.5(8)
C22 C23 C24 119.4(8)
C22 C27 C26 118.0(9)
C14 C15 C16 117.6(11)
C18 C19 C14 117.1(9)
C23 C24 C25 119.2(10)
C30 C31 C32 117.6(10)
C17 C16 C15 121.1(12)
C34 C33 C32 120.6(10)
C33 C32 C31 121.3(11)
C30 C35 C34 118.5(11)
C16 C17 C18 118.9(12)
C19 C18 C17 124.3(10)
C26 C25 C24 120.2(11)
C25 C26 C27 119.9(10)
C33 C34 C35 120.1(11)

loop_
_geom_bond_atom_site_label_1
_geom_bond_atom_site_label_2
_geom_bond_distance
C5 C4 1.411(9)
C5 C6 1.423(11)
C5 C11 1.490(11)
C6 C1 1.376(11)
C6 C29 1.526(9)
C1 C2 1.409(10)
C1 C7 1.500(12)
C3 C2 1.392(12)
C3 C4 1.416(11)
C3 C9 1.539(9)
C2 C13 1.535(11)
C4 C21 1.480(11)
C7 C8 1.526(14)
C12 C11 1.495(13)
C9 C10 1.555(13)
C13 N1 1.549(10)
C29 N3 1.534(10)
N2 C22 1.492(10)
N2 C28 1.506(11)
N2 C21 1.508(11)
N1 C20 1.438(12)
N1 C14 1.476(12)
N3 C36 1.492(12)
N3 C30 1.496(9)
C30 C31 1.338(12)
C30 C35 1.359(12)
C22 C23 1.349(11)
C22 C27 1.365(11)
C14 C15 1.355(12)
C14 C19 1.407(13)
C23 C24 1.368(13)
C27 C26 1.386(15)
C15 C16 1.406(17)
C19 C18 1.327(14)
C24 C25 1.396(14)
C31 C32 1.361(12)
C16 C17 1.328(16)
C33 C34 1.303(17)
C33 C32 1.352(16)
C35 C34 1.381(14)
C17 C18 1.336(13)
C25 C26 1.370(17)
